data_2206827
loop_
_publ_author_name
'Gerasimenko, Andrey V.'
'Davidovich, Ruven L.'
'Bulimestru, Ion G.'
'Gulea, Aurelian P.'
'Ng, Seik Weng'

_publ_section_title
;
 Bis(\m-salicylaldehyde semicarbazonato)bis[formatocopper(II)]
;
_journal_coeditor_code XU6043
_journal_issue 9
_journal_name_full 'Acta Crystallographica Section E'
_journal_page_first m1816
_journal_page_last m1817
_journal_paper_doi 10.1107/S1600536805025845
_journal_volume 61
_journal_year 2005
_chemical_formula_iupac '[Cu2 (C8 H8 N3 O2)2 (C H O2)2]'
_chemical_formula_moiety 'C18 H18 Cu2 N6 O8'
_chemical_formula_sum 'C18 H18 Cu2 N6 O8'
_chemical_formula_weight 573.46
_chemical_name_systematic
;
Bis[\m-2-(semicarbazonomethyl)phenolato]-
1\k^3^O^3^,N^1^,O:2\kO;1\kO:2\k^3^O^3^,N^1^,O-bis[(formato-\kO)copper(II)]
;
_space_group_IT_number 14
_symmetry_cell_setting monoclinic
_symmetry_space_group_name_Hall '-P 2yn'
_symmetry_space_group_name_H-M 'P 1 21/n 1'
_atom_sites_solution_hydrogens geom
_atom_sites_solution_primary direct
_atom_sites_solution_secondary difmap
_audit_creation_method SHELXL-97
_cell_angle_alpha 90
_cell_angle_beta 102.7430(10)
_cell_angle_gamma 90
_cell_formula_units_Z 2
_cell_length_a 7.7562(5)
_cell_length_b 14.1641(8)
_cell_length_c 9.6837(6)
_cell_measurement_reflns_used 1754
_cell_measurement_temperature 173(2)
_cell_measurement_theta_max 32.0
_cell_measurement_theta_min 2.6
_cell_volume 1037.64(11)
_computing_cell_refinement 'SAINT (Bruker, 2000)'
_computing_data_collection 'SMART (Bruker, 2000)'
_computing_data_reduction SAINT
_computing_molecular_graphics 'ORTEPII (Johnson, 1976)'
_computing_publication_material SHELXL97
_computing_structure_refinement 'SHELXL97 (Sheldrick, 1997)'
_computing_structure_solution 'SHELXS97 (Sheldrick, 1997)'
_diffrn_ambient_temperature 173(2)
_diffrn_detector_area_resol_mean 8.33
_diffrn_measured_fraction_theta_full 0.98
_diffrn_measured_fraction_theta_max 0.98
_diffrn_measurement_device_type 'Bruker SMART 1000 area-detector'
_diffrn_measurement_method '\f and \w'
_diffrn_radiation_monochromator graphite
_diffrn_radiation_source 'fine-focus sealed tube'
_diffrn_radiation_type MoK\a
_diffrn_radiation_wavelength 0.71073
_diffrn_reflns_av_R_equivalents 0.040
_diffrn_reflns_av_sigmaI/netI 0.034
_diffrn_reflns_limit_h_max 11
_diffrn_reflns_limit_h_min -11
_diffrn_reflns_limit_k_max 20
_diffrn_reflns_limit_k_min -21
_diffrn_reflns_limit_l_max 14
_diffrn_reflns_limit_l_min -14
_diffrn_reflns_number 13226
_diffrn_reflns_theta_full 32.0
_diffrn_reflns_theta_max 32.0
_diffrn_reflns_theta_min 2.6
_diffrn_standards_decay_% 0
_diffrn_standards_interval_count 0
_diffrn_standards_interval_time 0
_diffrn_standards_number 0
_exptl_absorpt_coefficient_mu 2.112
_exptl_absorpt_correction_T_max 0.866
_exptl_absorpt_correction_T_min 0.675
_exptl_absorpt_correction_type multi-scan
_exptl_absorpt_process_details '(SADABS; Sheldrick, 1996)'
_exptl_crystal_colour Green
_exptl_crystal_density_diffrn 1.835
_exptl_crystal_density_method 'not measured'
_exptl_crystal_description Prism
_exptl_crystal_F_000 580
_exptl_crystal_size_max 0.33
_exptl_crystal_size_mid 0.11
_exptl_crystal_size_min 0.07
_refine_diff_density_max 0.59
_refine_diff_density_min -0.54
_refine_ls_extinction_method none
_refine_ls_goodness_of_fit_ref 1.04
_refine_ls_hydrogen_treatment constr
_refine_ls_matrix_type full
_refine_ls_number_parameters 154
_refine_ls_number_reflns 3551
_refine_ls_number_restraints 0
_refine_ls_restrained_S_all 1.04
_refine_ls_R_factor_all 0.043
_refine_ls_R_factor_gt 0.033
_refine_ls_shift/su_max 0.001
_refine_ls_shift/su_mean 0.000
_refine_ls_structure_factor_coef Fsqd
_refine_ls_weighting_details 'calc w = 1/[\s^2^(Fo^2^)+(0.0459P)^2^+0.5822P] where P = (Fo^2^+2Fc^2^)/3'
_refine_ls_weighting_scheme calc
_refine_ls_wR_factor_gt 0.085
_refine_ls_wR_factor_ref 0.090
_reflns_number_gt 2997
_reflns_number_total 3551
_reflns_threshold_expression I>2\s(I)
_cod_data_source_file xu6043.cif
_cod_data_source_block I
_cod_depositor_comments
;
The following automatic conversions were performed:
'_symmetry_cell_setting' value 'Monoclinic' changed to 'monoclinic'
according to '/home/saulius/struct/CIF-dictionaries/cif_core.dic'
dictionary named 'cif_core.dic' version 2.4.1 from 2010-06-29.

Automatic conversion script
Id: cif_fix_enum 1527 2010-12-29 10:47:43Z saulius 

The following automatic conversions were performed:

'_symmetry_cell_setting' value 'Monoclinic' changed to 'monoclinic'
according to /home/saulius/struct/CIF-dictionaries/cif_core.dic
dictionary named 'cif_core.dic' version 2.4.1 from 2010-06-29.

Automatic conversion script
Id: cif_fix_values 1715 2011-07-08 13:25:40Z adriana 
;
_cod_original_cell_volume 1037.60(10)
_cod_original_sg_symbol_H-M 'P 21/n'
_cod_database_code 2206827
_cod_database_fobs_code 2206827

loop_
_symmetry_equiv_pos_as_xyz
'x, y, z'
'x+1/2, -y+1/2, z+1/2'
'-x, -y, -z'
'-x-1/2, y-1/2, -z-1/2'

loop_
_atom_site_label
_atom_site_fract_x
_atom_site_fract_y
_atom_site_fract_z
_atom_site_U_iso_or_equiv
_atom_site_adp_type
_atom_site_calc_flag
_atom_site_refinement_flags
_atom_site_occupancy
_atom_site_type_symbol
Cu1 0.34785(3) 0.507420(10) 0.35372(2) 0.01738(7) Uani d . 1 Cu
O1 0.3408(2) 0.44130(10) 0.52530(10) 0.0213(2) Uani d . 1 O
O2 0.3463(2) 0.58540(10) 0.18430(10) 0.0203(2) Uani d . 1 O
O3 0.4146(2) 0.39270(10) 0.27340(10) 0.0214(3) Uani d . 1 O
O4 0.5353(2) 0.31250(10) 0.1236(2) 0.0260(3) Uani d . 1 O
N1 0.2300(2) 0.61660(10) 0.4066(2) 0.0184(3) Uani d . 1 N
N2 0.2159(2) 0.68860(10) 0.3089(2) 0.0216(3) Uani d . 1 N
N3 0.2503(2) 0.72600(10) 0.0843(2) 0.0240(3) Uani d . 1 N
C1 0.2459(2) 0.46590(10) 0.6179(2) 0.0189(3) Uani d . 1 C
C2 0.2351(2) 0.40160(10) 0.7273(2) 0.0237(3) Uani d . 1 C
C3 0.1459(3) 0.4247(2) 0.8319(2) 0.0287(4) Uani d . 1 C
C4 0.0599(3) 0.5114(2) 0.8307(2) 0.0309(4) Uani d . 1 C
C5 0.0667(2) 0.5746(2) 0.7239(2) 0.0254(4) Uani d . 1 C
C6 0.1584(2) 0.55400(10) 0.6172(2) 0.0194(3) Uani d . 1 C
C7 0.1561(2) 0.62650(10) 0.5128(2) 0.0204(3) Uani d . 1 C
C8 0.2728(2) 0.66440(10) 0.1901(2) 0.0181(3) Uani d . 1 C
C9 0.4956(2) 0.38820(10) 0.1718(2) 0.0193(3) Uani d . 1 C
H2n 0.1741 0.7449 0.3219 0.026 Uiso calc R 1 H
H3n1 0.2871 0.7123 0.0069 0.029 Uiso calc R 1 H
H3n2 0.1986 0.7805 0.0915 0.029 Uiso calc R 1 H
H2 0.2901 0.3416 0.7292 0.028 Uiso calc R 1 H
H3 0.1431 0.3808 0.9055 0.034 Uiso calc R 1 H
H4 -0.0019 0.5265 0.9023 0.037 Uiso calc R 1 H
H5 0.0079 0.6335 0.7222 0.030 Uiso calc R 1 H
H7 0.0976 0.6842 0.5225 0.025 Uiso calc R 1 H
H9 0.5263 0.4453 0.1319 0.023 Uiso calc R 1 H

loop_
_atom_site_aniso_label
_atom_site_aniso_U_11
_atom_site_aniso_U_22
_atom_site_aniso_U_33
_atom_site_aniso_U_12
_atom_site_aniso_U_13
_atom_site_aniso_U_23
Cu1 0.02060(10) 0.01530(10) 0.01850(10) 0.00300(10) 0.00900(10) 0.00200(10)
O1 0.0240(10) 0.0210(10) 0.0230(10) 0.0040(10) 0.0110(10) 0.0050(10)
O2 0.0240(10) 0.0180(10) 0.0220(10) 0.0050(10) 0.0110(10) 0.0020(10)
O3 0.0260(10) 0.0160(10) 0.0250(10) 0.0000(10) 0.0130(10) -0.0010(10)
O4 0.0350(10) 0.0180(10) 0.0310(10) -0.0030(10) 0.0180(10) -0.0050(10)
N1 0.0220(10) 0.0170(10) 0.0180(10) 0.0020(10) 0.0080(10) 0.0030(10)
N2 0.0310(10) 0.0160(10) 0.0220(10) 0.0070(10) 0.0140(10) 0.0050(10)
N3 0.0340(10) 0.0180(10) 0.0240(10) 0.0060(10) 0.0140(10) 0.0050(10)
C1 0.0160(10) 0.0230(10) 0.0180(10) -0.0020(10) 0.0040(10) 0.0030(10)
C2 0.0210(10) 0.0270(10) 0.0230(10) -0.0030(10) 0.0050(10) 0.0060(10)
C3 0.0280(10) 0.0390(10) 0.0210(10) -0.0040(10) 0.0080(10) 0.0090(10)
C4 0.0310(10) 0.0450(10) 0.0210(10) 0.0020(10) 0.0130(10) 0.0050(10)
C5 0.0250(10) 0.0350(10) 0.0190(10) 0.0040(10) 0.0100(10) 0.0010(10)
C6 0.0170(10) 0.0260(10) 0.0160(10) 0.0010(10) 0.0060(10) 0.0020(10)
C7 0.0220(10) 0.0220(10) 0.0190(10) 0.0040(10) 0.0080(10) 0.0000(10)
C8 0.0190(10) 0.0180(10) 0.0200(10) 0.0000(10) 0.0080(10) 0.0010(10)
C9 0.0220(10) 0.0160(10) 0.021(8) -0.0020(10) 0.0070(10) 0.0000(10)

loop_
_atom_type_symbol
_atom_type_description
_atom_type_scat_dispersion_real
_atom_type_scat_dispersion_imag
_atom_type_scat_source
C C 0.0033 0.0016 'International Tables Vol C Tables 4.2.6.8 and 6.1.1.4'
H H 0.0000 0.0000 'International Tables Vol C Tables 4.2.6.8 and 6.1.1.4'
N N 0.0061 0.0033 'International Tables Vol C Tables 4.2.6.8 and 6.1.1.4'
O O 0.0106 0.0060 'International Tables Vol C Tables 4.2.6.8 and 6.1.1.4'
Cu Cu 0.3201 1.2651 'International Tables Vol C Tables 4.2.6.8 and 6.1.1.4'

loop_
_geom_angle_atom_site_label_1
_geom_angle_atom_site_label_2
_geom_angle_atom_site_label_3
_geom_angle_site_symmetry_1
_geom_angle_site_symmetry_3
_geom_angle
_geom_angle_publ_flag
O1 Cu1 O1 . 3_666 86.90(5) yes
O1 Cu1 O2 . . 174.84(5) yes
O1 Cu1 O3 . . 89.97(5) yes
O1 Cu1 N1 . . 93.19(6) yes
O1 Cu1 O2 3_666 . 93.10(5) yes
O1 Cu1 O3 3_666 . 96.57(5) yes
O1 Cu1 N1 3_666 . 96.11(5) yes
O2 Cu1 O3 . . 95.16(5) yes
O2 Cu1 N1 . . 81.67(5) yes
O3 Cu1 N1 . . 167.07(6) yes
C1 O1 Cu1 . . 125.70(10) no
C8 O2 Cu1 . . 112.30(10) no
C9 O3 Cu1 . . 125.10(10) no
C7 N1 N2 . . 119.00(10) no
C7 N1 Cu1 . . 128.30(10) no
N2 N1 Cu1 . . 112.50(10) no
C8 N2 N1 . . 113.70(10) no
O1 C1 C2 . . 118.1(2) no
O1 C1 C6 . . 124.3(2) no
C2 C1 C6 . . 117.5(2) no
C3 C2 C1 . . 121.2(2) no
C2 C3 C4 . . 121.1(2) no
C5 C4 C3 . . 118.7(2) no
C4 C5 C6 . . 121.7(2) no
C5 C6 C1 . . 119.8(2) no
C5 C6 C7 . . 116.0(2) no
C1 C6 C7 . . 124.2(2) no
N1 C7 C6 . . 122.9(2) no
O2 C8 N3 . . 122.1(2) no
O2 C8 N2 . . 119.6(2) no
N3 C8 N2 . . 118.3(2) no
O4 C9 O3 . . 122.7(2) no
C8 N2 H2n . . 123.2 no
N1 N2 H2n . . 123.2 no
C8 N3 H3n1 . . 120.0 no
C8 N3 H3n2 . . 120.0 no
H3n1 N3 H3n2 . . 120.0 no
C3 C2 H2 . . 119.4 no
C1 C2 H2 . . 119.4 no
C2 C3 H3 . . 119.5 no
C4 C3 H3 . . 119.5 no
C5 C4 H4 . . 120.6 no
C3 C4 H4 . . 120.6 no
C4 C5 H5 . . 119.2 no
C6 C5 H5 . . 119.2 no
N1 C7 H7 . . 118.5 no
C6 C7 H7 . . 118.5 no
O4 C9 H9 . . 118.7 no
O3 C9 H9 . . 118.7 no

loop_
_geom_bond_atom_site_label_1
_geom_bond_atom_site_label_2
_geom_bond_site_symmetry_2
_geom_bond_distance
_geom_bond_publ_flag
Cu1 O1 . 1.9180(10) yes
Cu1 O1 3_666 2.5460(10) yes
Cu1 O2 . 1.9760(10) yes
Cu1 O3 . 1.9220(10) yes
Cu1 N1 . 1.9230(10) yes
O1 C1 . 1.326(2) no
O2 C8 . 1.262(2) no
O3 C9 . 1.280(2) no
O4 C9 . 1.234(2) no
N1 C7 . 1.290(2) no
N1 N2 . 1.380(2) no
N2 C8 . 1.364(2) no
N3 C8 . 1.328(2) no
C1 C2 . 1.413(2) no
C1 C6 . 1.419(3) no
C2 C3 . 1.386(3) no
C3 C4 . 1.396(3) no
C4 C5 . 1.378(3) no
C5 C6 . 1.408(2) no
C6 C7 . 1.439(2) no
N2 H2n . 0.88 no
N3 H3n1 . 0.88 no
N3 H3n2 . 0.88 no
C2 H2 . 0.95 no
C3 H3 . 0.95 no
C4 H4 . 0.95 no
C5 H5 . 0.95 no
C7 H7 . 0.95 no
C9 H9 . 0.95 no

loop_
_geom_hbond_atom_site_label_D
_geom_hbond_atom_site_label_H
_geom_hbond_atom_site_label_A
_geom_hbond_site_symmetry_A
_geom_hbond_distance_DH
_geom_hbond_distance_HA
_geom_hbond_distance_DA
_geom_hbond_angle_DHA
_geom_hbond_publ_flag
N2 H2n O4 4_666 0.88 2.05 2.804(2) 143 yes
N3 H3n1 O4 3_665 0.88 2.09 2.931(2) 159 yes
N3 H3n2 O1 4_666 0.88 2.53 3.256(2) 140 no
N3 H3n2 O3 4_666 0.88 2.35 3.144(2) 151 no

loop_
_geom_torsion_atom_site_label_1
_geom_torsion_atom_site_label_2
_geom_torsion_atom_site_label_3
_geom_torsion_atom_site_label_4
_geom_torsion_site_symmetry_1
_geom_torsion
_geom_torsion_publ_flag
O3 Cu1 O1 C1 . -154.90(10) no
N1 Cu1 O1 C1 . 12.6(2) no
O1 Cu1 O1 C1 3_666 108.5(2) no
O3 Cu1 O2 C8 . 167.00(10) no
N1 Cu1 O2 C8 . -0.40(10) no
O1 Cu1 O2 C8 3_666 -96.10(10) no
O1 Cu1 O3 C9 . -157.2(2) no
N1 Cu1 O3 C9 . 98.5(3) no
O2 Cu1 O3 C9 . 23.4(2) no
O1 Cu1 O3 C9 3_666 -70.3(2) no
O1 Cu1 N1 C7 . -8.6(2) no
O3 Cu1 N1 C7 . 95.3(3) no
O2 Cu1 N1 C7 . 171.9(2) no
O1 Cu1 N1 C7 3_666 -95.8(2) no
O1 Cu1 N1 N2 . 176.50(10) no
O3 Cu1 N1 N2 . -79.6(3) no
O2 Cu1 N1 N2 . -3.00(10) no
O1 Cu1 N1 N2 3_666 89.20(10) no
C7 N1 N2 C8 . -169.7(2) no
Cu1 N1 N2 C8 . 5.8(2) no
Cu1 O1 C1 C2 . 170.50(10) no
Cu1 O1 C1 C6 . -11.6(2) no
O1 C1 C2 C3 . 176.6(2) no
C6 C1 C2 C3 . -1.4(3) no
C1 C2 C3 C4 . 1.5(3) no
C2 C3 C4 C5 . -0.6(3) no
C3 C4 C5 C6 . -0.4(3) no
C4 C5 C6 C1 . 0.4(3) no
C4 C5 C6 C7 . -179.5(2) no
O1 C1 C6 C5 . -177.5(2) no
C2 C1 C6 C5 . 0.5(3) no
O1 C1 C6 C7 . 2.4(3) no
C2 C1 C6 C7 . -179.6(2) no
N2 N1 C7 C6 . 177.7(2) no
Cu1 N1 C7 C6 . 3.1(3) no
C5 C6 C7 N1 . -177.9(2) no
C1 C6 C7 N1 . 2.2(3) no
Cu1 O2 C8 N3 . -176.9(2) no
Cu1 O2 C8 N2 . 3.9(2) no
N1 N2 C8 O2 . -6.6(2) no
N1 N2 C8 N3 . 174.2(2) no
Cu1 O3 C9 O4 . -179.8(2) no
